data_2202238
loop_
_publ_author_name
'He, Hong-Yin'
'Ma, Ai-Qing'
'Zhu, Long-Guan'

_publ_section_title
;
 Diaqua(4,4'-bipyridine)bis(4-cyanobenzoato)cobalt(II)
;
_journal_issue 6
_journal_name_full 'Acta Crystallographica Section E'
_journal_page_first m333
_journal_page_last m335
_journal_paper_doi 10.1107/S1600536803010249
_journal_volume 59
_journal_year 2003
_chemical_formula_iupac '[Co (C8 H4 N O2)2 (C10 H8 N2) (H2 O)2]'
_chemical_formula_moiety 'C26 H20 Co N4 O6'
_chemical_formula_sum 'C26 H20 Co N4 O6'
_chemical_formula_weight 543.39
_chemical_name_systematic ?
_space_group_IT_number 15
_symmetry_cell_setting monoclinic
_symmetry_space_group_name_Hall '-C 2yc'
_symmetry_space_group_name_H-M 'C 1 2/c 1'
_atom_sites_solution_hydrogens geom
_atom_sites_solution_primary direct
_atom_sites_solution_secondary difmap
_audit_creation_method SHELXL-97
_cell_angle_alpha 90.00
_cell_angle_beta 97.662(2)
_cell_angle_gamma 90.00
_cell_formula_units_Z 4
_cell_length_a 10.8329(9)
_cell_length_b 11.3792(9)
_cell_length_c 19.7327(16)
_cell_measurement_reflns_used 2702
_cell_measurement_temperature 293(2)
_cell_measurement_theta_max 55.641
_cell_measurement_theta_min 5.217
_cell_volume 2410.7(3)
_computing_cell_refinement SMART
_computing_data_collection 'SMART (Bruker, 1997)'
_computing_data_reduction 'SHELXTL (Bruker, 1997)'
_computing_molecular_graphics SHELXTL
_computing_publication_material SHELXTL
_computing_structure_refinement 'SHELXL97 (Sheldrick, 1997)'
_computing_structure_solution 'SHELXS97 (Sheldrick, 1990)'
_diffrn_ambient_temperature 293(2)
_diffrn_measured_fraction_theta_full 0.946
_diffrn_measured_fraction_theta_max 0.946
_diffrn_measurement_device_type 'Bruker CCD area-detector'
_diffrn_measurement_method '\f and \w'
_diffrn_radiation_monochromator graphite
_diffrn_radiation_source 'fine-focus sealed tube'
_diffrn_radiation_type MoK\a
_diffrn_radiation_wavelength 0.71073
_diffrn_reflns_av_R_equivalents 0.0292
_diffrn_reflns_av_sigmaI/netI 0.0374
_diffrn_reflns_limit_h_max 14
_diffrn_reflns_limit_h_min -14
_diffrn_reflns_limit_k_max 14
_diffrn_reflns_limit_k_min -14
_diffrn_reflns_limit_l_max 18
_diffrn_reflns_limit_l_min -25
_diffrn_reflns_number 7278
_diffrn_reflns_theta_full 28.24
_diffrn_reflns_theta_max 28.24
_diffrn_reflns_theta_min 2.08
_diffrn_standards_decay_% 'not measured'
_diffrn_standards_interval_count 0
_diffrn_standards_interval_time 0
_diffrn_standards_number 0
_exptl_absorpt_coefficient_mu 0.762
_exptl_absorpt_correction_T_max 0.815
_exptl_absorpt_correction_T_min 0.605
_exptl_absorpt_correction_type multi-scan
_exptl_absorpt_process_details '(SADABS; Sheldrick, 1996)'
_exptl_crystal_colour pink
_exptl_crystal_density_diffrn 1.497
_exptl_crystal_density_method 'not measured'
_exptl_crystal_description needle
_exptl_crystal_F_000 1116
_exptl_crystal_size_max 0.317
_exptl_crystal_size_mid 0.295
_exptl_crystal_size_min 0.269
_refine_diff_density_max 0.376
_refine_diff_density_min -0.262
_refine_ls_extinction_method none
_refine_ls_goodness_of_fit_ref 1.000
_refine_ls_hydrogen_treatment mixed
_refine_ls_matrix_type full
_refine_ls_number_parameters 210
_refine_ls_number_reflns 2830
_refine_ls_number_restraints 0
_refine_ls_restrained_S_all 1.000
_refine_ls_R_factor_all 0.0432
_refine_ls_R_factor_gt 0.0349
_refine_ls_shift/su_max 0.001
_refine_ls_shift/su_mean 0.000
_refine_ls_structure_factor_coef Fsqd
_refine_ls_weighting_details 'calc w = 1/[\s^2^(Fo^2^)+(0.0450P)^2^] where P = (Fo^2^+2Fc^2^)/3'
_refine_ls_weighting_scheme calc
_refine_ls_wR_factor_gt 0.0841
_refine_ls_wR_factor_ref 0.0869
_reflns_number_gt 2266
_reflns_number_total 2830
_reflns_threshold_expression I>2\s(I)
_cod_data_source_file ww6079.cif
_cod_data_source_block I
_cod_depositor_comments
;
The following automatic conversions were performed:
'_symmetry_cell_setting' value 'Monoclinic' changed to 'monoclinic'
according to '/home/saulius/struct/CIF-dictionaries/cif_core.dic'
dictionary named 'cif_core.dic' version 2.4.1 from 2010-06-29.

Automatic conversion script
Id: cif_fix_enum 1527 2010-12-29 10:47:43Z saulius 

The following automatic conversions were performed:

'_symmetry_cell_setting' value 'Monoclinic' changed to 'monoclinic'
according to /home/saulius/struct/CIF-dictionaries/cif_core.dic
dictionary named 'cif_core.dic' version 2.4.1 from 2010-06-29.

Automatic conversion script
Id: cif_fix_values 1715 2011-07-08 13:25:40Z adriana 
;
_cod_original_sg_symbol_H-M 'C 2/c'
_cod_database_code 2202238
_cod_database_fobs_code 2202238

loop_
_symmetry_equiv_pos_as_xyz
'x, y, z'
'-x, y, -z+1/2'
'x+1/2, y+1/2, z'
'-x+1/2, y+1/2, -z+1/2'
'-x, -y, -z'
'x, -y, z-1/2'
'-x+1/2, -y+1/2, -z'
'x+1/2, -y+1/2, z-1/2'

loop_
_atom_site_label
_atom_site_fract_x
_atom_site_fract_y
_atom_site_fract_z
_atom_site_U_iso_or_equiv
_atom_site_adp_type
_atom_site_calc_flag
_atom_site_refinement_flags
_atom_site_occupancy
_atom_site_disorder_assembly
_atom_site_disorder_group
_atom_site_type_symbol
Co 0.0000 0.99524(2) 0.2500 0.02437(12) Uani d S 1 . . Co
O1 0.15648(11) 0.98432(9) 0.32321(7) 0.0304(3) Uani d . 1 . . O
O2 0.08213(13) 1.05745(13) 0.41457(7) 0.0475(4) Uani d . 1 . . O
O3 0.11660(13) 1.00046(14) 0.16970(8) 0.0360(3) Uani d . 1 . . O
N1 0.0000 0.80683(16) 0.2500 0.0271(5) Uani d S 1 . . N
N2 0.0000 0.18433(16) 0.2500 0.0271(4) Uani d S 1 . . N
N3 0.62514(19) 0.72518(18) 0.59807(11) 0.0647(6) Uani d . 1 . . N
C1 0.15987(17) 1.00064(14) 0.38713(10) 0.0320(4) Uani d . 1 . . C
C2 0.26562(16) 0.94349(16) 0.43295(10) 0.0329(4) Uani d . 1 . . C
C3 0.2710(3) 0.9523(2) 0.50260(12) 0.0604(7) Uani d . 1 . . C
C4 0.3640(3) 0.8966(2) 0.54516(13) 0.0669(8) Uani d . 1 . . C
C5 0.45224(19) 0.83169(18) 0.51835(11) 0.0430(5) Uani d . 1 . . C
C6 0.4482(2) 0.8218(2) 0.44890(12) 0.0512(6) Uani d . 1 . . C
C7 0.35454(19) 0.8782(2) 0.40627(11) 0.0465(5) Uani d . 1 . . C
C8 0.5494(2) 0.77226(19) 0.56278(12) 0.0501(6) Uani d . 1 . . C
C9 0.10606(16) 0.74478(14) 0.26169(10) 0.0301(4) Uani d . 1 . . C
C10 0.11041(16) 0.62410(14) 0.26134(10) 0.0298(4) Uani d . 1 . . C
C11 0.0000 0.56061(19) 0.2500 0.0248(5) Uani d S 1 . . C
C12 0.0000 0.43116(19) 0.2500 0.0255(5) Uani d S 1 . . C
C13 0.09153(16) 0.36720(15) 0.28971(10) 0.0293(4) Uani d . 1 . . C
C14 0.08851(16) 0.24640(15) 0.28834(10) 0.0302(4) Uani d . 1 . . C
H1 0.210(3) 0.985(2) 0.5206(15) 0.084(10) Uiso d . 1 . . H
H2 0.366(2) 0.903(2) 0.5927(16) 0.093(9) Uiso d . 1 . . H
H3 0.509(2) 0.7825(19) 0.4299(12) 0.059(7) Uiso d . 1 . . H
H4 0.3478(19) 0.871(2) 0.3575(13) 0.065(7) Uiso d . 1 . . H
H5 0.1812(15) 0.7910(15) 0.2710(9) 0.027(5) Uiso d . 1 . . H
H6 0.1857(16) 0.5863(15) 0.2667(9) 0.030(5) Uiso d . 1 . . H
H7 0.1527(17) 0.3994(16) 0.3182(10) 0.038(5) Uiso d . 1 . . H
H8 0.1510(18) 0.2033(17) 0.3162(11) 0.046(6) Uiso d . 1 . . H
H9 0.130(2) 0.937(2) 0.1540(14) 0.075(9) Uiso d . 1 . . H
H10 0.065(2) 1.029(2) 0.1404(13) 0.054(8) Uiso d . 1 . . H

loop_
_atom_site_aniso_label
_atom_site_aniso_U_11
_atom_site_aniso_U_22
_atom_site_aniso_U_33
_atom_site_aniso_U_12
_atom_site_aniso_U_13
_atom_site_aniso_U_23
Co 0.02377(18) 0.01565(17) 0.0326(2) 0.000 -0.00046(13) 0.000
O1 0.0308(6) 0.0263(6) 0.0320(7) 0.0003(5) -0.0028(5) 0.0007(5)
O2 0.0440(8) 0.0529(9) 0.0436(9) 0.0150(7) -0.0020(7) -0.0116(7)
O3 0.0298(7) 0.0358(8) 0.0418(9) -0.0028(6) 0.0024(6) -0.0027(7)
N1 0.0259(10) 0.0167(9) 0.0384(12) 0.000 0.0030(9) 0.000
N2 0.0255(10) 0.0181(9) 0.0368(12) 0.000 0.0005(9) 0.000
N3 0.0714(14) 0.0623(13) 0.0543(13) 0.0135(10) -0.0135(11) 0.0168(11)
C1 0.0312(9) 0.0254(9) 0.0377(11) -0.0019(7) -0.0018(8) -0.0015(8)
C2 0.0335(10) 0.0309(9) 0.0329(10) -0.0009(8) -0.0010(8) 0.0017(8)
C3 0.0657(16) 0.0755(17) 0.0377(13) 0.0303(14) -0.0010(12) -0.0051(13)
C4 0.0861(19) 0.0823(19) 0.0284(12) 0.0284(15) -0.0063(12) 0.0004(13)
C5 0.0466(12) 0.0403(11) 0.0392(12) 0.0033(10) -0.0053(10) 0.0083(10)
C6 0.0433(12) 0.0657(15) 0.0432(13) 0.0187(11) 0.0004(10) 0.0058(12)
C7 0.0422(12) 0.0650(14) 0.0306(11) 0.0140(10) -0.0011(9) 0.0048(11)
C8 0.0602(14) 0.0449(12) 0.0413(12) 0.0005(11) -0.0076(11) 0.0085(10)
C9 0.0223(8) 0.0210(8) 0.0464(11) -0.0023(7) 0.0021(8) -0.0009(8)
C10 0.0214(8) 0.0198(8) 0.0477(11) 0.0026(7) 0.0031(8) 0.0014(8)
C11 0.0264(12) 0.0162(11) 0.0312(13) 0.000 0.0021(10) 0.000
C12 0.0262(12) 0.0183(11) 0.0328(14) 0.000 0.0073(10) 0.000
C13 0.0253(9) 0.0213(8) 0.0394(11) -0.0025(7) -0.0027(8) -0.0018(8)
C14 0.0277(9) 0.0217(8) 0.0395(11) 0.0023(7) -0.0017(8) 0.0030(8)

loop_
_atom_type_symbol
_atom_type_description
_atom_type_scat_dispersion_real
_atom_type_scat_dispersion_imag
_atom_type_scat_source
C C 0.0033 0.0016 'International Tables Vol C Tables 4.2.6.8 and 6.1.1.4'
H H 0.0000 0.0000 'International Tables Vol C Tables 4.2.6.8 and 6.1.1.4'
N N 0.0061 0.0033 'International Tables Vol C Tables 4.2.6.8 and 6.1.1.4'
O O 0.0106 0.0060 'International Tables Vol C Tables 4.2.6.8 and 6.1.1.4'
Co Co 0.3494 0.9721 'International Tables Vol C Tables 4.2.6.8 and 6.1.1.4'

loop_
_geom_angle_atom_site_label_1
_geom_angle_atom_site_label_2
_geom_angle_atom_site_label_3
_geom_angle_site_symmetry_1
_geom_angle_site_symmetry_3
_geom_angle
O1 Co O1 . 2 173.15(6)
O1 Co N1 . . 86.57(3)
O1 Co N1 2 . 86.57(3)
O1 Co N2 . 1_565 93.43(3)
O1 Co N2 2 1_565 93.43(3)
N1 Co N2 . 1_565 180.0
O1 Co O3 . 2 89.67(5)
O1 Co O3 2 2 90.52(5)
N1 Co O3 . 2 91.58(4)
N2 Co O3 1_565 2 88.42(4)
O1 Co O3 . . 90.52(5)
O1 Co O3 2 . 89.67(5)
N1 Co O3 . . 91.58(4)
N2 Co O3 1_565 . 88.42(4)
O3 Co O3 2 . 176.84(9)
C1 O1 Co . . 126.44(12)
Co O3 H9 . . 114.4(18)
Co O3 H10 . . 97.0(17)
H9 O3 H10 . . 103(2)
C9 N1 C9 2 . 116.5(2)
C9 N1 Co 2 . 121.74(10)
C9 N1 Co . . 121.74(10)
C14 N2 C14 . 2 116.4(2)
C14 N2 Co . 1_545 121.79(10)
C14 N2 Co 2 1_545 121.79(10)
O2 C1 O1 . . 125.28(17)
O2 C1 C2 . . 117.89(17)
O1 C1 C2 . . 116.81(16)
C3 C2 C7 . . 118.97(19)
C3 C2 C1 . . 119.79(18)
C7 C2 C1 . . 121.18(18)
C2 C3 C4 . . 120.5(2)
C2 C3 H1 . . 120(2)
C4 C3 H1 . . 119(2)
C5 C4 C3 . . 120.3(2)
C5 C4 H2 . . 120.1(17)
C3 C4 H2 . . 119.6(17)
C4 C5 C6 . . 120.0(2)
C4 C5 C8 . . 120.5(2)
C6 C5 C8 . . 119.5(2)
C5 C6 C7 . . 119.5(2)
C5 C6 H3 . . 121.3(15)
C7 C6 H3 . . 119.1(15)
C2 C7 C6 . . 120.7(2)
C2 C7 H4 . . 118.0(14)
C6 C7 H4 . . 121.3(14)
N3 C8 C5 . . 179.4(3)
N1 C9 C10 . . 123.64(16)
N1 C9 H5 . . 115.3(10)
C10 C9 H5 . . 121.1(10)
C9 C10 C11 . . 119.41(16)
C9 C10 H6 . . 119.9(11)
C11 C10 H6 . . 120.6(11)
C10 C11 C10 . 2 117.4(2)
C10 C11 C12 . . 121.32(10)
C10 C11 C12 2 . 121.32(10)
C13 C12 C13 2 . 116.6(2)
C13 C12 C11 2 . 121.69(10)
C13 C12 C11 . . 121.69(10)
C14 C13 C12 . . 120.04(16)
C14 C13 H7 . . 116.0(12)
C12 C13 H7 . . 123.9(12)
N2 C14 C13 . . 123.44(17)
N2 C14 H8 . . 117.1(12)
C13 C14 H8 . . 119.5(12)

loop_
_geom_bond_atom_site_label_1
_geom_bond_atom_site_label_2
_geom_bond_site_symmetry_2
_geom_bond_distance
_geom_bond_publ_flag
Co O1 . 2.0792(12) y
Co O1 2 2.0792(12) ?
Co N1 . 2.1440(18) y
Co N2 1_565 2.1517(18) y
Co O3 2 2.1548(15) ?
Co O3 . 2.1548(15) y
O1 C1 . 1.270(2) ?
O2 C1 . 1.242(2) ?
O3 H9 . 0.80(3) ?
O3 H10 . 0.82(2) ?
N1 C9 2 1.3421(19) ?
N1 C9 . 1.3421(19) ?
N2 C14 . 1.341(2) ?
N2 C14 2 1.341(2) ?
N2 Co 1_545 2.1517(18) ?
N3 C8 . 1.137(3) ?
C1 C2 . 1.509(2) ?
C2 C3 . 1.371(3) ?
C2 C7 . 1.376(3) ?
C3 C4 . 1.377(3) ?
C3 H1 . 0.88(3) ?
C4 C5 . 1.369(3) ?
C4 H2 . 0.94(3) ?
C5 C6 . 1.370(3) ?
C5 C8 . 1.445(3) ?
C6 C7 . 1.386(3) ?
C6 H3 . 0.92(2) ?
C7 H4 . 0.96(2) ?
C9 C10 . 1.374(2) ?
C9 H5 . 0.966(17) ?
C10 C11 . 1.390(2) ?
C10 H6 . 0.916(17) ?
C11 C10 2 1.390(2) ?
C11 C12 . 1.473(3) ?
C12 C13 2 1.386(2) ?
C12 C13 . 1.386(2) ?
C13 C14 . 1.375(2) ?
C13 H7 . 0.889(19) ?
C14 H8 . 0.95(2) ?

loop_
_geom_hbond_atom_site_label_D
_geom_hbond_atom_site_label_H
_geom_hbond_atom_site_label_A
_geom_hbond_site_symmetry_A
_geom_hbond_distance_DH
_geom_hbond_distance_HA
_geom_hbond_distance_DA
_geom_hbond_angle_DHA
_geom_hbond_publ_flag
O3 H10 O2 2 0.82(2) 1.83(3) 2.620(2) 161(2) y
O3 H9 N3 8_465 0.80(3) 2.15(3) 2.938(2) 167(3) y

loop_
_geom_torsion_atom_site_label_1
_geom_torsion_atom_site_label_2
_geom_torsion_atom_site_label_3
_geom_torsion_atom_site_label_4
_geom_torsion_site_symmetry_1
_geom_torsion_site_symmetry_4
_geom_torsion
O1 Co O1 C1 2 . -103.07(13)
N1 Co O1 C1 . . -103.07(13)
N2 Co O1 C1 1_565 . 76.93(13)
O3 Co O1 C1 2 . -11.47(14)
O3 Co O1 C1 . . 165.38(14)
O1 Co N1 C9 . 2 147.94(11)
O1 Co N1 C9 2 2 -32.06(11)
N2 Co N1 C9 1_565 2 -9E1(5)
O3 Co N1 C9 2 2 58.36(11)
O3 Co N1 C9 . 2 -121.64(11)
O1 Co N1 C9 . . -32.06(11)
O1 Co N1 C9 2 . 147.94(11)
N2 Co N1 C9 1_565 . 10E1(6)
O3 Co N1 C9 2 . -121.64(11)
O3 Co N1 C9 . . 58.36(11)
Co O1 C1 O2 . . -22.1(3)
Co O1 C1 C2 . . 156.36(11)
O2 C1 C2 C3 . . 2.1(3)
O1 C1 C2 C3 . . -176.5(2)
O2 C1 C2 C7 . . 179.33(19)
O1 C1 C2 C7 . . 0.8(3)
C7 C2 C3 C4 . . 0.0(4)
C1 C2 C3 C4 . . 177.3(2)
C2 C3 C4 C5 . . 0.0(5)
C3 C4 C5 C6 . . -0.1(4)
C3 C4 C5 C8 . . -179.5(3)
C4 C5 C6 C7 . . 0.1(4)
C8 C5 C6 C7 . . 179.6(2)
C3 C2 C7 C6 . . 0.1(3)
C1 C2 C7 C6 . . -177.2(2)
C5 C6 C7 C2 . . -0.1(4)
C4 C5 C8 N3 . . 4E1(3)
C6 C5 C8 N3 . . -14E1(3)
C9 N1 C9 C10 2 . 0.83(15)
Co N1 C9 C10 . . -179.17(15)
N1 C9 C10 C11 . . -1.6(3)
C9 C10 C11 C10 . 2 0.76(14)
C9 C10 C11 C12 . . -179.24(14)
C10 C11 C12 C13 . 2 -149.56(13)
C10 C11 C12 C13 2 2 30.44(13)
C10 C11 C12 C13 . . 30.44(13)
C10 C11 C12 C13 2 . -149.56(13)
C13 C12 C13 C14 2 . 0.05(12)
C11 C12 C13 C14 . . -179.95(12)
C14 N2 C14 C13 2 . 0.05(13)
Co N2 C14 C13 1_545 . -179.95(13)
C12 C13 C14 N2 . . -0.1(3)
